data_4117143
loop_
_publ_author_name
'Takahiro Hosokawa'
'Minoru Takano'
'Shun-Ichi Murahashi'

_publ_contact_author
;
 Dr. Takahiro Hosokawa, Department of Chemistry,Faculty of Engineering
Science, Osaka University, Machikaneyama, Toyonaka, Osaka, 560 Japan
;
_publ_contact_author_email ' hosokawa@Chem.es.osaka-u.ac.jp'
_publ_contact_author_fax ' 06 850 6224 '
_publ_contact_author_phone ' 06 850 6221'
_publ_section_title
;
 The First Isolation and Characterization of a Palladium-Copper
 Heterometallic Complex Bearing \m4-Oxo Atom Derived from Molecular Oxygen
;
_journal_name_full 'Journal of the American Chemical Society'
_journal_page_first 3990
_journal_page_last 3991
_journal_paper_doi 10.1021/ja953514k
_journal_volume 118
_journal_year 1996
_chemical_formula_sum 'C24 H72 Cl12 Cu2 N12 O4 P4 Pd4'
_space_group_IT_number 14
_symmetry_cell_setting monoclinic
_symmetry_Int_Tables_number 14
_symmetry_space_group_name_Hall '-P 2yn'
_symmetry_space_group_name_H-M 'P 1 21/n 1'
_audit_creation_date 'Oct  14, 1995'
_audit_creation_method 'from TEXRAY.INF file'
_cell_angle_alpha 90
_cell_angle_beta 107.34(2)
_cell_angle_gamma 90
_cell_formula_units_Z 2.00
_cell_length_a 17.675(3)
_cell_length_b 9.932(6)
_cell_length_c 18.457(6)
_cell_measurement_reflns_used 25
_cell_measurement_temperature 293
_cell_measurement_theta_max 44.56
_cell_measurement_theta_min 40.62
_cell_volume 3093(2)
_computing_cell_refinement 'MSC/AFC Diffractometer Control'
_computing_data_collection 'MSC/AFC Diffractometer Control'
_computing_data_reduction 'teXsan: PROCESS (MSC)'
_computing_publication_material 'teXsan: FINISH (MSC)'
_computing_structure_refinement 'teXsan: LS (MSC)'
_computing_structure_solution SHELXS86
_diffrn_ambient_temperature 293
_diffrn_measurement_device AFC7R
_diffrn_measurement_method 'omega/2-theta scans'
_diffrn_orient_matrix_UB_11 -0.03787
_diffrn_orient_matrix_UB_12 0.06794
_diffrn_orient_matrix_UB_13 0.00919
_diffrn_orient_matrix_UB_21 0.02517
_diffrn_orient_matrix_UB_22 -0.00914
_diffrn_orient_matrix_UB_23 0.05599
_diffrn_orient_matrix_UB_31 0.03802
_diffrn_orient_matrix_UB_32 0.07374
_diffrn_orient_matrix_UB_33 -0.00153
_diffrn_radiation_monochromator graphite
_diffrn_radiation_source 'Rigaku rotating anode'
_diffrn_radiation_type MoKalpha
_diffrn_radiation_wavelength 0.7107
_diffrn_reflns_av_R_equivalents 1.85
_diffrn_reflns_limit_h_max 22
_diffrn_reflns_limit_h_min 0
_diffrn_reflns_limit_k_max 1
_diffrn_reflns_limit_k_min 0
_diffrn_reflns_limit_l_max 5
_diffrn_reflns_limit_l_min -24
_diffrn_reflns_number 7734
_diffrn_reflns_theta_max 27.5202
_diffrn_standards_decay_% -8.45
_diffrn_standards_interval_count 150
_diffrn_standards_number 3
_exptl_absorpt_coefficient_mu 0.24744
_exptl_absorpt_correction_T_max 1.000
_exptl_absorpt_correction_T_min 0.775
_exptl_absorpt_correction_type psi-scan
_exptl_crystal_colour brown
_exptl_crystal_density_diffrn 1.820
_exptl_crystal_description prismatic
_exptl_crystal_F_000 1676.00
_exptl_crystal_size_max 0.500
_exptl_crystal_size_min 0.300
_refine_diff_density_max -1.16650
_refine_diff_density_min 1.08870
_refine_ls_extinction_coef 0.00000
_refine_ls_extinction_method Zachariasen_type_2_gaussian_isotropic
_refine_ls_goodness_of_fit_obs 4.200
_refine_ls_matrix_type full
_refine_ls_number_parameters 280
_refine_ls_number_reflns 3613
_refine_ls_number_restraints 0
_refine_ls_R_factor_obs 0.0800
_refine_ls_shift/esd_max 0.1970
_refine_ls_structure_factor_coef F
_refine_ls_weighting_scheme sigma
_refine_ls_wR_factor_obs 0.0970
_cod_data_source_file ja953514k_2.cif
_cod_data_source_block '[(HMPA)2CuCl2(PdCl2)2]n(2)'
_cod_original_cell_volume 3092(1)
_cod_original_sg_symbol_H-M 'P 21/n '
_cod_original_formula_sum 'Pd4 Cu2 Cl12 C24 H72 N12 P4 O4'
_cod_database_code 4117143

loop_
_symmetry_equiv_pos_as_xyz
'   +x,   +y,   +z'
1/2-x,1/2+y,1/2-z
'   -x,   -y,   -z'
1/2+x,1/2-y,1/2+z

loop_
_atom_site_aniso_label
_atom_site_aniso_U_11
_atom_site_aniso_U_22
_atom_site_aniso_U_33
_atom_site_aniso_U_12
_atom_site_aniso_U_13
_atom_site_aniso_U_23
Pd1 0.0553(8) 0.0686(9) 0.0513(8) 0.0248(7) 0.0170(6) 0.0063(7)
Pd2 0.0462(7) 0.0616(9) 0.0689(10) -0.0143(7) 0.0176(7) -0.0090(8)
Cu1 0.0410(10) 0.0390(10) 0.055(1) -0.0004(10) 0.0102(8) -0.0021(10)
Cl1 0.059(2) 0.075(3) 0.062(3) 0.023(2) 0.027(2) 0.015(2)
Cl2 0.137(5) 0.175(6) 0.074(3) 0.115(5) 0.060(4) 0.052(4)
Cl3 0.055(2) 0.075(3) 0.066(3) 0.020(2) 0.019(2) 0.023(2)
Cl4 0.072(3) 0.063(3) 0.109(4) -0.030(2) 0.045(3) -0.031(3)
Cl5 0.065(3) 0.070(3) 0.080(3) -0.019(2) 0.023(2) -0.012(3)
Cl6 0.084(3) 0.156(5) 0.123(5) -0.063(4) 0.064(3) -0.076(4)
P1 0.049(3) 0.098(4) 0.052(3) 0.026(3) 0.012(2) 0.009(3)
P2 0.067(3) 0.045(3) 0.071(3) -0.011(2) 0.016(3) -0.012(2)
O1 0.058(7) 0.085(9) 0.071(8) 0.026(7) 0.005(6) 0.020(7)
O2 0.081(8) 0.055(7) 0.064(7) -0.014(6) 0.017(6) -0.006(6)
N1 0.10(1) 0.17(2) 0.08(1) 0.04(1) 0.04(1) -0.01(1)
N2 0.08(1) 0.08(1) 0.10(1) 0.00(1) 0.02(1) 0.05(1)
N3 0.071(9) 0.09(1) 0.051(9) 0.031(9) 0.019(8) 0.023(8)
N4 0.16(2) 0.10(1) 0.09(1) 0.01(1) 0.06(1) 0.01(1)
N5 0.08(1) 0.060(10) 0.10(1) -0.015(9) 0.033(10) -0.031(9)
N6 0.07(1) 0.12(1) 0.10(1) -0.02(1) 0.01(1) -0.03(1)
C1 0.23(3) 0.15(3) 0.13(2) -0.07(3) 0.06(2) -0.08(2)
C2 0.17(2) 0.23(3) 0.14(2) 0.07(2) 0.12(2) -0.02(2)
C3 0.10(2) 0.14(2) 0.19(3) -0.04(2) 0.00(2) 0.08(2)
C4 0.18(3) 0.08(2) 0.18(3) 0.05(2) 0.06(2) 0.08(2)
C5 0.07(1) 0.19(3) 0.11(2) 0.03(2) 0.02(1) -0.01(2)
C6 0.07(1) 0.26(3) 0.08(2) 0.05(2) 0.00(1) 0.03(2)
C7 0.19(3) 0.11(2) 0.08(2) 0.01(2) 0.05(2) 0.03(1)
C8 0.24(4) 0.15(3) 0.12(3) 0.00(3) 0.07(3) -0.01(2)
C9 0.13(2) 0.11(2) 0.18(3) 0.03(2) 0.06(2) -0.01(2)
C10 0.16(2) 0.06(2) 0.31(4) -0.01(2) 0.11(3) -0.04(2)
C11 0.14(2) 0.20(3) 0.11(2) -0.10(2) 0.09(2) -0.04(2)
C12 0.14(2) 0.14(2) 0.16(3) -0.03(2) -0.01(2) 0.01(2)

loop_
_atom_site_label
_atom_site_fract_x
_atom_site_fract_y
_atom_site_fract_z
_atom_site_U_iso_or_equiv
_atom_site_thermal_displace_type
Pd1 0.92389(7) 0.1028(1) 0.49760(7) 0.0582 Uij
Pd2 0.58626(7) 0.0811(1) 0.51361(8) 0.0588 Uij
Cu1 0.7500(1) 0.2764(2) 0.5040(1) 0.0458 Uij
Cl1 0.8568(2) 0.1530(4) 0.5819(2) 0.0633 Uij
Cl2 1.0047(4) -0.0463(7) 0.5833(3) 0.1227 Uij
Cl3 0.8482(2) 0.2461(4) 0.4109(2) 0.0647 Uij
Cl4 0.6839(3) 0.0749(4) 0.4565(3) 0.0776 Uij
Cl5 0.6525(3) 0.2415(5) 0.5951(3) 0.0715 Uij
Cl6 0.4854(3) 0.0819(6) 0.5686(3) 0.1136 Uij
P1 0.6355(3) 0.4492(6) 0.3565(3) 0.0667 Uij
P2 0.8274(3) 0.5337(5) 0.6173(3) 0.0622 Uij
O1 0.6747(6) 0.376(1) 0.4275(6) 0.0747 Uij
O2 0.7928(6) 0.439(1) 0.5552(6) 0.0678 Uij
N1 0.640(1) 0.375(2) 0.2790(10) 0.1111 Uij
N2 0.6751(10) 0.601(2) 0.3568(10) 0.0918 Uij
N3 0.5439(8) 0.463(1) 0.3487(8) 0.0705 Uij
N4 0.821(1) 0.487(2) 0.700(1) 0.1096 Uij
N5 0.7815(9) 0.676(1) 0.5958(9) 0.0789 Uij
N6 0.9207(9) 0.544(2) 0.628(1) 0.0992 Uij
C1 0.610(2) 0.240(3) 0.266(2) 0.1676 Uij
C2 0.691(2) 0.423(3) 0.236(1) 0.1631 Uij
C3 0.761(1) 0.613(3) 0.388(2) 0.1514 Uij
C4 0.634(2) 0.712(2) 0.315(2) 0.1463 Uij
C5 0.516(1) 0.473(3) 0.415(1) 0.1241 Uij
C6 0.480(1) 0.487(3) 0.278(1) 0.1422 Uij
C7 0.855(2) 0.372(3) 0.739(1) 0.1250 Uij
C8 0.754(2) 0.531(3) 0.725(2) 0.1671 Uij
C9 0.699(2) 0.683(3) 0.555(2) 0.1398 Uij
C10 0.813(2) 0.801(2) 0.631(2) 0.1694 Uij
C11 0.955(1) 0.528(3) 0.570(1) 0.1378 Uij
C12 0.973(2) 0.600(3) 0.702(2) 0.1564 Uij
H1 0.5752 0.2219 0.2950 0.1824 Uij
H2 0.5808 0.2317 0.2128 0.1824 Uij
H3 0.6525 0.1790 0.2777 0.1824 Uij
H4 0.7372 0.3688 0.2481 0.1638 Uij
H5 0.6634 0.4140 0.1833 0.1638 Uij
H6 0.7035 0.5129 0.2484 0.1638 Uij
H7 0.7810 0.5342 0.4132 0.1605 Uij
H8 0.7817 0.6309 0.3474 0.1605 Uij
H9 0.7715 0.6881 0.4221 0.1605 Uij
H10 0.6408 0.7899 0.3464 0.1484 Uij
H11 0.6544 0.7311 0.2734 0.1484 Uij
H12 0.5786 0.6935 0.2949 0.1484 Uij
H13 0.4953 0.5614 0.4143 0.1201 Uij
H14 0.4766 0.4085 0.4094 0.1201 Uij
H15 0.5595 0.4593 0.4570 0.1201 Uij
H16 0.4589 0.5742 0.2802 0.1362 Uij
H17 0.5003 0.4794 0.2369 0.1362 Uij
H18 0.4398 0.4215 0.2747 0.1362 Uij
H19 0.8187 0.3002 0.7295 0.1353 Uij
H20 0.8998 0.3444 0.7209 0.1353 Uij
H21 0.8757 0.3884 0.7916 0.1353 Uij
H22 0.7731 0.5478 0.7789 0.1602 Uij
H23 0.7324 0.6088 0.6995 0.1602 Uij
H24 0.7164 0.4602 0.7163 0.1602 Uij
H25 0.6710 0.7068 0.5902 0.1392 Uij
H26 0.6904 0.7486 0.5167 0.1392 Uij
H27 0.6820 0.5975 0.5342 0.1392 Uij
H28 0.8679 0.7899 0.6572 0.1739 Uij
H29 0.8069 0.8690 0.5935 0.1739 Uij
H30 0.7856 0.8261 0.6658 0.1739 Uij
H31 0.9965 0.4699 0.5843 0.1369 Uij
H32 0.9142 0.4978 0.5265 0.1369 Uij
H33 0.9716 0.6162 0.5585 0.1369 Uij
H34 1.0167 0.5384 0.7209 0.1462 Uij
H35 0.9932 0.6843 0.6932 0.1462 Uij
H36 0.9445 0.6068 0.7371 0.1806 Uij

loop_
_atom_type_symbol
_atom_type_oxidation_number
_atom_type_number_in_cell
_atom_type_scat_dispersion_real
_atom_type_scat_dispersion_imag
_atom_type_scat_source
Pd 0 8 -0.999 1.007 'International Tables'
Cu 0 4 0.320 1.265 'International Tables'
Cl 0 24 0.148 0.159 'International Tables'
O 0 8 0.011 0.006 'International Tables'
C 0 48 0.003 0.002 'International Tables'
H 0 144 0.000 0.000 'International Tables'
N 0 24 0.006 0.003 'International Tables'
P 0 8 0.102 0.094 'International Tables'

loop_
_geom_angle_atom_site_label_1
_geom_angle_atom_site_label_2
_geom_angle_atom_site_label_3
_geom_angle
_geom_angle_publ_flag
Cl(1) Pd(1) Cl(2) 90.8(2) yes
Cl(1) Pd(1) Cl(2) 177.5(2) yes
Cl(1) Pd(1) Cl(3) 91.5(2) yes
Cl(2) Pd(1) Cl(2) 86.7(2) yes
Cl(2) Pd(1) Cl(3) 177.7(2) yes
Cl(2) Pd(1) Cl(3) 91.0(2) yes
Cl(4) Pd(2) Cl(5) 90.8(2) yes
Cl(4) Pd(2) Cl(6) 178.1(2) yes
Cl(4) Pd(2) Cl(6) 91.1(2) yes
Cl(5) Pd(2) Cl(6) 91.1(2) yes
Cl(5) Pd(2) Cl(6) 178.0(2) yes
Cl(6) Pd(2) Cl(6) 87.0(2) yes
Cl(1) Cu(1) Cl(3) 77.7(1) yes
Cl(1) Cu(1) Cl(4) 90.2(2) yes
Cl(1) Cu(1) Cl(5) 95.5(1) yes
Cl(1) Cu(1) O(1) 169.2(4) yes
Cl(1) Cu(1) O(2) 90.5(4) yes
Cl(3) Cu(1) Cl(4) 90.6(2) yes
Cl(3) Cu(1) Cl(5) 166.6(1) yes
Cl(3) Cu(1) O(1) 91.5(4) yes
Cl(3) Cu(1) O(2) 99.7(3) yes
Cl(4) Cu(1) Cl(5) 77.9(2) yes
Cl(4) Cu(1) O(1) 90.3(4) yes
Cl(4) Cu(1) O(2) 169.7(4) yes
Cl(5) Cu(1) O(1) 95.2(4) yes
Cl(5) Cu(1) O(2) 91.8(3) yes
O(1) Cu(1) O(2) 90.9(5) yes
Pd(1) Cl(1) Cu(1) 100.6(2) yes
Pd(1) Cl(2) Pd(1) 93.3(2) yes
Pd(1) Cl(3) Cu(1) 88.7(1) yes
Pd(2) Cl(4) Cu(1) 99.5(2) yes
Pd(2) Cl(5) Cu(1) 88.6(2) yes
Pd(2) Cl(6) Pd(2) 93.0(2) yes
O(1) P(1) N(1) 115.1(8) yes
O(1) P(1) N(2) 111.0(8) yes
O(1) P(1) N(3) 108.6(7) yes
N(1) P(1) N(2) 106(1) yes
N(1) P(1) N(3) 105.8(9) yes
N(2) P(1) N(3) 109.7(8) yes
O(2) P(2) N(4) 114.8(8) yes
O(2) P(2) N(5) 107.9(7) yes
O(2) P(2) N(6) 108.2(8) yes
N(4) P(2) N(5) 108.0(9) yes
N(4) P(2) N(6) 104(1) yes
N(5) P(2) N(6) 113.2(9) yes
Cu(1) O(1) P(1) 162.3(8) yes
Cu(1) O(2) P(2) 160.2(7) yes
P(1) N(1) C(1) 117(1) yes
P(1) N(1) C(2) 122(1) yes
C(1) N(1) C(2) 118(2) yes
P(1) N(2) C(3) 117(1) yes
P(1) N(2) C(4) 123(1) yes
C(3) N(2) C(4) 117(1) yes
P(1) N(3) C(5) 121(1) yes
P(1) N(3) C(6) 126(1) yes
C(5) N(3) C(6) 111(1) yes
P(2) N(4) C(7) 125(1) yes
P(2) N(4) C(8) 119(1) yes
C(7) N(4) C(8) 110(2) yes
P(2) N(5) C(9) 122(1) yes
P(2) N(5) C(10) 122(1) yes
C(9) N(5) C(10) 113(1) yes
P(2) N(6) C(11) 124(1) yes
P(2) N(6) C(12) 118(1) yes
C(11) N(6) C(12) 116(1) yes
N(1) C(1) H(1) 110.6215 no
N(1) C(1) H(2) 108.1571 no
N(1) C(1) H(3) 109.5938 no
H(1) C(1) H(2) 108.7779 no
H(1) C(1) H(3) 110.6564 no
H(2) C(1) H(3) 108.9765 no
N(1) C(2) H(4) 108.5105 no
N(1) C(2) H(5) 108.0812 no
N(1) C(2) H(6) 108.6545 no
H(4) C(2) H(5) 109.1675 no
H(4) C(2) H(6) 111.5241 no
H(5) C(2) H(6) 110.8107 no
N(2) C(3) H(7) 108.4120 no
N(2) C(3) H(8) 107.7436 no
N(2) C(3) H(9) 106.7097 no
H(7) C(3) H(8) 112.7676 no
H(7) C(3) H(9) 110.9034 no
H(8) C(3) H(9) 110.0555 no
N(2) C(4) H(10) 111.0305 no
N(2) C(4) H(11) 109.6617 no
N(2) C(4) H(12) 111.7443 no
H(10) C(4) H(11) 107.9380 no
H(10) C(4) H(12) 108.8643 no
H(11) C(4) H(12) 107.4633 no
N(3) C(5) H(13) 106.3873 no
N(3) C(5) H(14) 106.9794 no
N(3) C(5) H(15) 107.1182 no
H(13) C(5) H(14) 110.9982 no
H(13) C(5) H(15) 111.7803 no
H(14) C(5) H(15) 113.1458 no
N(3) C(6) H(16) 108.3502 no
N(3) C(6) H(17) 108.7327 no
N(3) C(6) H(18) 107.9505 no
H(16) C(6) H(17) 110.9724 no
H(16) C(6) H(18) 109.9426 no
H(17) C(6) H(18) 110.8001 no
N(4) C(7) H(19) 111.4029 no
N(4) C(7) H(20) 109.0937 no
N(4) C(7) H(21) 111.2907 no
H(19) C(7) H(20) 107.4423 no
H(19) C(7) H(21) 110.4884 no
H(20) C(7) H(21) 106.9346 no
N(4) C(8) H(22) 107.8690 no
N(4) C(8) H(23) 109.6021 no
N(4) C(8) H(24) 108.6341 no
H(22) C(8) H(23) 110.2403 no
H(22) C(8) H(24) 108.6062 no
H(23) C(8) H(24) 111.7909 no
N(5) C(9) H(25) 108.2177 no
N(5) C(9) H(26) 109.7757 no
N(5) C(9) H(27) 108.7669 no
H(25) C(9) H(26) 109.5786 no
H(25) C(9) H(27) 109.8786 no
H(26) C(9) H(27) 110.5822 no
N(5) C(10) H(28) 109.5103 no
N(5) C(10) H(29) 109.8600 no
N(5) C(10) H(30) 108.8005 no
H(28) C(10) H(29) 109.6981 no
H(28) C(10) H(30) 109.6881 no
H(29) C(10) H(30) 109.2670 no
N(6) C(11) H(31) 110.3755 no
N(6) C(11) H(32) 106.6650 no
N(6) C(11) H(33) 106.8415 no
H(31) C(11) H(32) 113.0276 no
H(31) C(11) H(33) 111.9949 no
H(32) C(11) H(33) 107.6003 no
N(6) C(12) H(34) 108.2255 no
N(6) C(12) H(35) 109.7188 no
N(6) C(12) H(36) 109.5605 no
H(34) C(12) H(35) 109.4183 no
H(34) C(12) H(36) 109.1734 no
H(35) C(12) H(36) 110.7009 no

loop_
_geom_bond_atom_site_label_1
_geom_bond_atom_site_label_2
_geom_bond_distance
_geom_bond_publ_flag
Pd(1) Cl(1) 2.275(4) yes
Pd(1) Cl(2) 2.322(5) yes
Pd(1) Cl(2) 2.294(5) yes
Pd(1) Cl(3) 2.258(4) yes
Pd(2) Cl(4) 2.276(4) yes
Pd(2) Cl(5) 2.263(4) yes
Pd(2) Cl(6) 2.299(5) yes
Pd(2) Cl(6) 2.321(5) yes
Cu(1) Cl(1) 2.349(4) yes
Cu(1) Cl(3) 2.799(4) yes
Cu(1) Cl(4) 2.351(4) yes
Cu(1) Cl(5) 2.766(5) yes
Cu(1) O(1) 1.90(1) yes
Cu(1) O(2) 1.91(1) yes
P(1) O(1) 1.48(1) yes
P(1) N(1) 1.63(2) yes
P(1) N(2) 1.67(2) yes
P(1) N(3) 1.59(1) yes
P(2) O(2) 1.47(1) yes
P(2) N(4) 1.63(2) yes
P(2) N(5) 1.62(2) yes
P(2) N(6) 1.60(2) yes
N(1) C(1) 1.44(3) yes
N(1) C(2) 1.45(3) yes
N(2) C(3) 1.47(2) yes
N(2) C(4) 1.41(2) yes
N(3) C(5) 1.45(2) yes
N(3) C(6) 1.47(2) yes
N(4) C(7) 1.38(3) yes
N(4) C(8) 1.46(3) yes
N(5) C(9) 1.43(3) yes
N(5) C(10) 1.44(2) yes
N(6) C(11) 1.40(2) yes
N(6) C(12) 1.50(3) yes
C(1) H(1) 0.9443 no
C(1) H(2) 0.9638 no
C(1) H(3) 0.9420 no
C(2) H(4) 0.9478 no
C(2) H(5) 0.9558 no
C(2) H(6) 0.9287 no
C(3) H(7) 0.9266 no
C(3) H(8) 0.9363 no
C(3) H(9) 0.9568 no
C(4) H(10) 0.9507 no
C(4) H(11) 0.9676 no
C(4) H(12) 0.9565 no
C(5) H(13) 0.9486 no
C(5) H(14) 0.9338 no
C(5) H(15) 0.9250 no
C(6) H(16) 0.9463 no
C(6) H(17) 0.9364 no
C(6) H(18) 0.9482 no
C(7) H(19) 0.9409 no
C(7) H(20) 0.9832 no
C(7) H(21) 0.9473 no
C(8) H(22) 0.9638 no
C(8) H(23) 0.9271 no
C(8) H(24) 0.9464 no
C(9) H(25) 0.9534 no
C(9) H(26) 0.9453 no
C(9) H(27) 0.9418 no
C(10) H(28) 0.9462 no
C(10) H(29) 0.9512 no
C(10) H(30) 0.9513 no
C(11) H(31) 0.9041 no
C(11) H(32) 0.9557 no
C(11) H(33) 0.9668 no
C(12) H(34) 0.9591 no
C(12) H(35) 0.9415 no
C(12) H(36) 0.9443 no
